data_4321550
loop_
_publ_author_name
'Long Pan'
'Nancy Ching'
'Xiaoying Huang'
'Jing Li'

_publ_contact_author
;
 Li, Jing
 Department of Chemistry,
Rutgers University,
Camden, NJ 08102, USA
;
_publ_contact_author_email jingli@crab.rutgers.edu
_publ_contact_author_fax +1(609)225-6506
_publ_contact_author_phone +1(609)225-6160
_publ_section_title
;
 Reactions and Reactivity of Co-bpdc Coordination Polymers (bpdc =
 4,4'-biphenyldicarboxylate)
;
_journal_name_full 'Inorganic Chemistry'
_journal_page_first 5333
_journal_page_last 5340
_journal_paper_doi 10.1021/ic0004939
_journal_volume 39
_journal_year 2000
_chemical_formula_moiety '[Co(bpdc)(py)2(H2O)2].2py'
_chemical_formula_sum 'C34 H32 Co N4 O6'
_chemical_formula_weight 651.57
_chemical_name_systematic 'dipyridine-diaque-(4,4'-biphenyldicarboxylato) Cobalt(II) dipyridine'
_space_group_IT_number 2
_symmetry_cell_setting triclinic
_symmetry_space_group_name_Hall '-P 1'
_symmetry_space_group_name_H-M 'P -1'
_atom_sites_solution_hydrogens difmap
_atom_sites_solution_primary direct
_atom_sites_solution_secondary difmap
_audit_creation_method SHELXL-97
_cell_angle_alpha 79.02(3)
_cell_angle_beta 86.88(3)
_cell_angle_gamma 77.16(3)
_cell_formula_units_Z 2
_cell_length_a 9.646(2)
_cell_length_b 10.352(2)
_cell_length_c 17.031(3)
_cell_measurement_reflns_used 25
_cell_measurement_temperature 293(2)
_cell_measurement_theta_max 14.73
_cell_measurement_theta_min 8.23
_cell_volume 1627.6(6)
_computing_cell_refinement CAD4/PC
_computing_data_collection CAD4/PC
_computing_data_reduction XCAD4/PC
_computing_molecular_graphics 'SCHAKAL 92'
_computing_publication_material 'Windows Word97'
_computing_structure_refinement 'SHELXL-97 (Sheldrick, 1997)'
_computing_structure_solution 'SHELXS-97 (Sheldrick, 1990)'
_diffrn_ambient_temperature 293(2)
_diffrn_measured_fraction_theta_full 0.982
_diffrn_measured_fraction_theta_max 0.982
_diffrn_measurement_device_type 'enraf-nonius CAD4'
_diffrn_measurement_method \w
_diffrn_radiation_monochromator graphite
_diffrn_radiation_source 'fine-focus sealed tube'
_diffrn_radiation_type MoK\a
_diffrn_radiation_wavelength 0.71073
_diffrn_reflns_av_R_equivalents 0.0000
_diffrn_reflns_av_sigmaI/netI 0.0929
_diffrn_reflns_limit_h_max 10
_diffrn_reflns_limit_h_min 0
_diffrn_reflns_limit_k_max 12
_diffrn_reflns_limit_k_min -12
_diffrn_reflns_limit_l_max 20
_diffrn_reflns_limit_l_min -20
_diffrn_reflns_number 6266
_diffrn_reflns_theta_full 25.97
_diffrn_reflns_theta_max 25.97
_diffrn_reflns_theta_min 2.05
_diffrn_standards_decay_% +-4.5
_diffrn_standards_interval_count 300
_diffrn_standards_interval_time 15000
_diffrn_standards_number 3
_exptl_absorpt_coefficient_mu 0.577
_exptl_absorpt_correction_T_max 0.9998
_exptl_absorpt_correction_T_min 0.9234
_exptl_absorpt_correction_type 'empirical psi scans'
_exptl_crystal_colour yellow-brownish
_exptl_crystal_density_diffrn 1.329
_exptl_crystal_density_method 'not measured'
_exptl_crystal_description block-like
_exptl_crystal_F_000 678
_exptl_crystal_size_max 0.35
_exptl_crystal_size_mid 0.30
_exptl_crystal_size_min 0.25
_refine_diff_density_max 0.275
_refine_diff_density_min -0.381
_refine_diff_density_rms 0.062
_refine_ls_extinction_coef 0.0031(2)
_refine_ls_extinction_expression Fc^*^=kFc[1+0.001xFc^2^\l^3^/sin(2\q)]^-1/4^
_refine_ls_extinction_method SHELXL
_refine_ls_goodness_of_fit_ref 1.098
_refine_ls_hydrogen_treatment mixed
_refine_ls_matrix_type full
_refine_ls_number_parameters 410
_refine_ls_number_reflns 3647
_refine_ls_number_restraints 0
_refine_ls_restrained_S_all 1.098
_refine_ls_R_factor_all 0.1326
_refine_ls_R_factor_gt 0.0646
_refine_ls_shift/su_max 0.000
_refine_ls_shift/su_mean 0.000
_refine_ls_structure_factor_coef Fsqd
_refine_ls_weighting_details 'w=1/[\s^2^(Fo^2^)+(0.0000P)^2^+1.0000P] where P=(Fo^2^+2Fc^2^)/3'
_refine_ls_weighting_scheme calc
_refine_ls_wR_factor_gt 0.0860
_refine_ls_wR_factor_ref 0.0986
_reflns_number_gt 3647
_reflns_number_total 6266
_reflns_threshold_expression >2sigma(I)
_cod_data_source_file ic0004939_2.cif
_cod_data_source_block compound(II)nc2-53a8
_cod_depositor_comments
;
The following automatic conversions were performed:

'_refine_ls_weighting_scheme' value 'calc
w=1/[\s^2^(Fo^2^)+(0.0000P)^2^+1.0000P] where P=(Fo^2^+2Fc^2^)/3' was
changed to 'calc'. New tag '_refine_ls_weighting_details' was
created. The value of the new tag was set to
'w=1/[\s^2^(Fo^2^)+(0.0000P)^2^+1.0000P] where P=(Fo^2^+2Fc^2^)/3'.

Automatic conversion script
Id: cif_fix_values 3143 2015-03-26 13:38:13Z robertas 
;
_cod_original_cell_volume 1627.6(5)
_cod_database_code 4321550

loop_
_symmetry_equiv_pos_as_xyz
'x, y, z'
'-x, -y, -z'

loop_
_atom_site_label
_atom_site_type_symbol
_atom_site_fract_x
_atom_site_fract_y
_atom_site_fract_z
_atom_site_U_iso_or_equiv
_atom_site_adp_type
_atom_site_occupancy
_atom_site_calc_flag
_atom_site_refinement_flags
_atom_site_disorder_assembly
_atom_site_disorder_group
Co1 Co 0.5000 0.5000 0.0000 0.0333(2) Uani 1 d S . .
Co2 Co 1.5000 1.0000 0.5000 0.0404(3) Uani 1 d S . .
O1 O 0.6305(3) 0.5622(3) 0.07044(16) 0.0395(8) Uani 1 d . . .
O2 O 0.5095(3) 0.5698(3) 0.18478(18) 0.0536(9) Uani 1 d . . .
O3 O 1.3616(3) 0.9686(3) 0.42035(18) 0.0502(9) Uani 1 d . . .
O4 O 1.4991(4) 0.9333(4) 0.31386(18) 0.0613(10) Uani 1 d . . .
O5 O 0.6661(3) 0.4764(3) -0.08492(17) 0.0468(8) Uani 1 d . . .
H1 H 0.6291 0.4629 -0.1290 0.056 Uiso 1 d R . .
H2 H 0.6892 0.5504 -0.1010 0.056 Uiso 1 d R . .
O6 O 1.3364(3) 1.0105(3) 0.58696(17) 0.0506(9) Uani 1 d . . .
H3 H 1.3824 1.0273 0.6349 0.061 Uiso 1 d R . .
H4 H 1.2964 0.9331 0.6069 0.061 Uiso 1 d R . .
N1 N 0.4269(4) 0.7098(3) -0.0559(2) 0.0429(10) Uani 1 d . . .
N2 N 1.4305(4) 1.2193(4) 0.4618(2) 0.0509(11) Uani 1 d . . .
N3 N 0.8173(5) 0.6852(5) -0.1179(3) 0.0671(13) Uani 1 d . . .
N4 N 1.1891(5) 0.8006(5) 0.6228(3) 0.0711(14) Uani 1 d . . .
C1 C 0.6131(5) 0.5872(4) 0.1398(3) 0.0366(11) Uani 1 d . . .
C2 C 0.7251(5) 0.6436(4) 0.1708(2) 0.0326(10) Uani 1 d . . .
C3 C 0.7242(5) 0.6572(5) 0.2495(3) 0.0454(12) Uani 1 d . . .
H5 H 0.6131 0.6775 0.2792 0.054 Uiso 1 d R . .
C4 C 0.8292(5) 0.7097(5) 0.2770(3) 0.0477(13) Uani 1 d . . .
H6 H 0.8323 0.7178 0.3403 0.057 Uiso 1 d R . .
C5 C 0.9383(5) 0.7444(4) 0.2276(2) 0.0374(11) Uani 1 d . . .
C6 C 0.9386(5) 0.7304(4) 0.1486(2) 0.0455(12) Uani 1 d . . .
H7 H 1.0128 0.7526 0.1124 0.055 Uiso 1 d R . .
C7 C 0.8327(4) 0.6795(4) 0.1208(2) 0.0413(11) Uani 1 d . . .
H8 H 0.8298 0.6823 0.0625 0.050 Uiso 1 d R . .
C8 C 1.0517(5) 0.7980(4) 0.2582(2) 0.0390(11) Uani 1 d . . .
C9 C 1.0201(5) 0.8848(5) 0.3123(3) 0.0488(12) Uani 1 d . . .
H9 H 0.9094 0.9142 0.3362 0.059 Uiso 1 d R . .
C10 C 1.1278(5) 0.9303(4) 0.3424(3) 0.0494(12) Uani 1 d . . .
H10 H 1.1088 1.0023 0.3854 0.059 Uiso 1 d R . .
C11 C 1.2667(5) 0.8929(4) 0.3175(2) 0.0370(11) Uani 1 d . . .
C12 C 1.2975(5) 0.8096(4) 0.2614(2) 0.0398(11) Uani 1 d . . .
H11 H 1.3913 0.7835 0.2455 0.048 Uiso 1 d R . .
C13 C 1.1917(5) 0.7605(4) 0.2324(3) 0.0434(12) Uani 1 d . . .
H12 H 1.2224 0.6987 0.1858 0.052 Uiso 1 d R . .
C14 C 1.3866(5) 0.9366(5) 0.3528(3) 0.0412(12) Uani 1 d . . .
C15 C 0.4132(5) 0.7444(5) -0.1354(3) 0.0509(13) Uani 1 d . . .
H13 H 0.4179 0.6617 -0.1662 0.061 Uiso 1 d R . .
C16 C 0.3786(5) 0.8751(5) -0.1738(3) 0.0652(15) Uani 1 d . . .
H14 H 0.3859 0.8854 -0.2342 0.078 Uiso 1 d R . .
C17 C 0.3565(6) 0.9761(5) -0.1320(4) 0.0718(17) Uani 1 d . . .
H15 H 0.3149 1.0773 -0.1553 0.086 Uiso 1 d R . .
C18 C 0.3665(6) 0.9444(5) -0.0510(4) 0.0714(17) Uani 1 d . . .
H16 H 0.3503 0.9998 -0.0108 0.086 Uiso 1 d R . .
C19 C 0.4011(5) 0.8090(5) -0.0147(3) 0.0590(15) Uani 1 d . . .
H17 H 0.4142 0.7803 0.0531 0.071 Uiso 1 d R . .
C20 C 1.4289(6) 1.2794(6) 0.3865(3) 0.0712(17) Uani 1 d . . .
H18 H 1.4530 1.2232 0.3446 0.085 Uiso 1 d R . .
C21 C 1.3902(7) 1.4164(7) 0.3607(4) 0.088(2) Uani 1 d . . .
H19 H 1.3738 1.4597 0.2971 0.106 Uiso 1 d R . .
C22 C 1.3447(7) 1.4944(7) 0.4166(4) 0.096(2) Uani 1 d . . .
H20 H 1.3264 1.5897 0.4029 0.115 Uiso 1 d R . .
C23 C 1.3426(7) 1.4360(6) 0.4952(4) 0.0823(19) Uani 1 d . . .
H21 H 1.3010 1.4981 0.5398 0.099 Uiso 1 d R . .
C24 C 1.3872(6) 1.2990(5) 0.5153(3) 0.0630(15) Uani 1 d . . .
H22 H 1.3941 1.2461 0.5793 0.076 Uiso 1 d R . .
C25 C 0.9457(7) 0.6267(6) -0.0910(3) 0.0746(17) Uani 1 d . . .
H23 H 0.9484 0.5233 -0.0842 0.090 Uiso 1 d R . .
C26 C 1.0436(6) 0.6932(8) -0.0763(4) 0.0860(19) Uani 1 d . . .
H24 H 1.1592 0.6379 -0.0763 0.103 Uiso 1 d R . .
C27 C 1.0104(8) 0.8287(8) -0.0912(4) 0.097(2) Uani 1 d . . .
H25 H 1.0767 0.8923 -0.0833 0.116 Uiso 1 d R . .
C28 C 0.8797(8) 0.8936(6) -0.1197(4) 0.100(2) Uani 1 d . . .
H26 H 0.8247 0.9981 -0.1249 0.120 Uiso 1 d R . .
C29 C 0.7845(6) 0.8170(6) -0.1325(4) 0.0855(19) Uani 1 d . . .
H27 H 0.6741 0.8681 -0.1458 0.103 Uiso 1 d R . .
C30 C 1.1395(7) 0.8018(6) 0.5537(4) 0.092(2) Uani 1 d . . .
H28 H 1.1828 0.8447 0.5053 0.110 Uiso 1 d R . .
C31 C 1.0353(9) 0.7359(9) 0.5439(4) 0.134(3) Uani 1 d . . .
H29 H 1.0135 0.7341 0.4886 0.161 Uiso 1 d R . .
C32 C 0.9790(8) 0.6695(8) 0.6083(5) 0.114(3) Uani 1 d . . .
H30 H 0.9190 0.6059 0.5970 0.137 Uiso 1 d R . .
C33 C 1.0312(8) 0.6631(7) 0.6813(4) 0.102(2) Uani 1 d . . .
H31 H 0.9994 0.5850 0.7220 0.123 Uiso 1 d R . .
C34 C 1.1355(7) 0.7322(6) 0.6849(4) 0.090(2) Uani 1 d . . .
H32 H 1.1673 0.7284 0.7423 0.108 Uiso 1 d R . .

loop_
_atom_site_aniso_label
_atom_site_aniso_U_11
_atom_site_aniso_U_22
_atom_site_aniso_U_33
_atom_site_aniso_U_23
_atom_site_aniso_U_13
_atom_site_aniso_U_12
Co1 0.0336(6) 0.0356(5) 0.0351(5) -0.0105(4) -0.0050(4) -0.0125(4)
Co2 0.0358(6) 0.0570(6) 0.0365(5) -0.0144(5) -0.0011(4) -0.0223(5)
O1 0.0362(19) 0.0532(19) 0.0372(17) -0.0187(15) -0.0062(15) -0.0167(15)
O2 0.045(2) 0.080(2) 0.052(2) -0.0326(19) 0.0070(18) -0.0336(19)
O3 0.040(2) 0.078(2) 0.0443(19) -0.0238(18) -0.0020(16) -0.0264(18)
O4 0.050(2) 0.103(3) 0.049(2) -0.025(2) 0.0067(19) -0.046(2)
O5 0.044(2) 0.051(2) 0.052(2) -0.0178(16) 0.0022(16) -0.0189(17)
O6 0.049(2) 0.067(2) 0.0477(19) -0.0171(17) 0.0003(17) -0.0329(18)
N1 0.043(3) 0.036(2) 0.051(2) -0.0061(19) -0.006(2) -0.0144(19)
N2 0.047(3) 0.056(3) 0.052(3) -0.006(2) -0.006(2) -0.018(2)
N3 0.061(4) 0.072(3) 0.075(3) -0.012(3) -0.002(3) -0.027(3)
N4 0.057(3) 0.081(4) 0.083(4) -0.016(3) 0.002(3) -0.034(3)
C1 0.034(3) 0.034(2) 0.046(3) -0.009(2) -0.011(2) -0.010(2)
C2 0.030(3) 0.036(2) 0.035(2) -0.0103(19) -0.004(2) -0.010(2)
C3 0.038(3) 0.063(3) 0.042(3) -0.018(2) 0.001(2) -0.018(2)
C4 0.046(3) 0.066(3) 0.038(3) -0.019(2) -0.005(2) -0.018(3)
C5 0.033(3) 0.043(3) 0.041(3) -0.015(2) -0.007(2) -0.010(2)
C6 0.044(3) 0.060(3) 0.044(3) -0.021(2) 0.005(2) -0.026(2)
C7 0.044(3) 0.052(3) 0.035(2) -0.021(2) -0.004(2) -0.012(2)
C8 0.038(3) 0.043(3) 0.039(3) -0.013(2) -0.008(2) -0.010(2)
C9 0.034(3) 0.068(3) 0.054(3) -0.029(3) -0.006(2) -0.014(2)
C10 0.046(3) 0.058(3) 0.054(3) -0.029(2) -0.005(2) -0.014(2)
C11 0.039(3) 0.040(3) 0.036(3) -0.007(2) -0.005(2) -0.017(2)
C12 0.029(3) 0.052(3) 0.042(3) -0.019(2) -0.001(2) -0.008(2)
C13 0.041(3) 0.049(3) 0.046(3) -0.023(2) -0.006(2) -0.008(2)
C14 0.041(3) 0.053(3) 0.036(3) -0.012(2) -0.003(2) -0.018(2)
C15 0.054(3) 0.043(3) 0.052(3) 0.002(2) -0.003(3) -0.011(2)
C16 0.058(4) 0.061(4) 0.069(4) 0.007(3) 0.002(3) -0.013(3)
C17 0.058(4) 0.038(3) 0.112(5) -0.005(3) -0.011(4) -0.002(3)
C18 0.075(4) 0.049(4) 0.096(5) -0.028(3) -0.017(4) -0.010(3)
C19 0.064(4) 0.041(3) 0.074(4) -0.018(3) -0.019(3) -0.006(3)
C20 0.063(4) 0.087(5) 0.054(4) 0.000(3) 0.006(3) -0.009(3)
C21 0.088(5) 0.098(5) 0.064(4) 0.020(4) 0.000(4) -0.021(4)
C22 0.110(6) 0.073(5) 0.105(6) 0.003(4) -0.003(5) -0.038(4)
C23 0.101(5) 0.064(4) 0.084(5) -0.016(4) -0.009(4) -0.018(4)
C24 0.072(4) 0.061(4) 0.059(4) -0.009(3) -0.010(3) -0.020(3)
C25 0.074(5) 0.062(4) 0.084(4) -0.013(3) 0.011(4) -0.010(4)
C26 0.038(4) 0.113(6) 0.100(5) -0.008(4) 0.001(3) -0.013(4)
C27 0.090(6) 0.114(6) 0.103(5) -0.007(5) 0.002(5) -0.066(5)
C28 0.103(6) 0.050(4) 0.138(6) 0.006(4) -0.002(5) -0.018(4)
C29 0.060(4) 0.071(4) 0.117(5) 0.003(4) -0.013(4) -0.011(4)
C30 0.102(6) 0.119(6) 0.076(4) -0.024(4) 0.016(4) -0.065(5)
C31 0.157(8) 0.199(9) 0.081(5) -0.023(6) -0.014(5) -0.112(7)
C32 0.095(6) 0.138(7) 0.140(7) -0.038(6) 0.002(6) -0.080(5)
C33 0.109(6) 0.093(5) 0.114(6) -0.003(4) 0.019(5) -0.060(5)
C34 0.102(6) 0.100(5) 0.074(4) -0.004(4) -0.010(4) -0.042(4)

loop_
_atom_type_symbol
_atom_type_description
_atom_type_scat_dispersion_real
_atom_type_scat_dispersion_imag
_atom_type_scat_source
C C 0.0033 0.0016 'International Tables Vol C Tables 4.2.6.8 and 6.1.1.4'
H H 0.0000 0.0000 'International Tables Vol C Tables 4.2.6.8 and 6.1.1.4'
N N 0.0061 0.0033 'International Tables Vol C Tables 4.2.6.8 and 6.1.1.4'
O O 0.0106 0.0060 'International Tables Vol C Tables 4.2.6.8 and 6.1.1.4'
Co Co 0.3494 0.9721 'International Tables Vol C Tables 4.2.6.8 and 6.1.1.4'

loop_
_geom_angle_atom_site_label_1
_geom_angle_atom_site_label_2
_geom_angle_atom_site_label_3
_geom_angle
_geom_angle_site_symmetry_1
_geom_angle_site_symmetry_3
_geom_angle_publ_flag
O1 Co1 O1 180.0 . 2_665 ?
O1 Co1 O5 89.23(11) . . ?
O1 Co1 O5 90.77(11) 2_665 . ?
O1 Co1 O5 90.77(11) . 2_665 ?
O1 Co1 O5 89.23(11) 2_665 2_665 ?
O5 Co1 O5 180.0 . 2_665 ?
O1 Co1 N1 88.18(13) . . ?
O1 Co1 N1 91.82(13) 2_665 . ?
O5 Co1 N1 90.67(13) . . ?
O5 Co1 N1 89.33(13) 2_665 . ?
O1 Co1 N1 91.82(13) . 2_665 ?
O1 Co1 N1 88.18(13) 2_665 2_665 ?
O5 Co1 N1 89.33(13) . 2_665 ?
O5 Co1 N1 90.67(13) 2_665 2_665 ?
N1 Co1 N1 180.0 . 2_665 ?
O1 Co1 Co2 2.19(8) . . ?
O1 Co1 Co2 177.81(8) 2_665 . ?
O5 Co1 Co2 87.62(8) . . ?
O5 Co1 Co2 92.38(8) 2_665 . ?
N1 Co1 Co2 86.72(10) . . ?
N1 Co1 Co2 93.28(10) 2_665 . ?
O3 Co2 O3 180.000(1) 2_876 . ?
O3 Co2 O6 89.55(12) 2_876 2_876 ?
O3 Co2 O6 90.45(12) . 2_876 ?
O3 Co2 O6 90.45(11) 2_876 . ?
O3 Co2 O6 89.55(12) . . ?
O6 Co2 O6 180.0 2_876 . ?
O3 Co2 N2 89.57(14) 2_876 . ?
O3 Co2 N2 90.43(14) . . ?
O6 Co2 N2 91.97(14) 2_876 . ?
O6 Co2 N2 88.03(14) . . ?
O3 Co2 N2 90.43(14) 2_876 2_876 ?
O3 Co2 N2 89.57(14) . 2_876 ?
O6 Co2 N2 88.03(14) 2_876 2_876 ?
O6 Co2 N2 91.97(14) . 2_876 ?
N2 Co2 N2 180.000(1) . 2_876 ?
O3 Co2 Co1 169.37(9) 2_876 . ?
O3 Co2 Co1 10.63(9) . . ?
O6 Co2 Co1 93.42(8) 2_876 . ?
O6 Co2 Co1 86.58(8) . . ?
N2 Co2 Co1 100.51(10) . . ?
N2 Co2 Co1 79.49(10) 2_876 . ?
C1 O1 Co1 131.0(3) . . ?
C14 O3 Co2 129.5(3) . . ?
Co1 O5 H1 107.1 . . ?
Co1 O5 H2 109.4 . . ?
H1 O5 H2 101.9 . . ?
Co2 O6 H3 103.8 . . ?
Co2 O6 H4 120.1 . . ?
H3 O6 H4 104.8 . . ?
C19 N1 C15 116.9(4) . . ?
C19 N1 Co1 122.5(3) . . ?
C15 N1 Co1 120.5(3) . . ?
C20 N2 C24 116.3(5) . . ?
C20 N2 Co2 123.0(4) . . ?
C24 N2 Co2 120.8(3) . . ?
C29 N3 C25 117.3(5) . . ?
C30 N4 C34 117.0(5) . . ?
O2 C1 O1 125.2(4) . . ?
O2 C1 C2 117.7(4) . . ?
O1 C1 C2 117.1(4) . . ?
C3 C2 C7 119.1(4) . . ?
C3 C2 C1 120.8(4) . . ?
C7 C2 C1 120.1(4) . . ?
C2 C3 C4 119.9(4) . . ?
C2 C3 H5 115.1 . . ?
C4 C3 H5 117.7 . . ?
C5 C4 C3 121.5(4) . . ?
C5 C4 H6 117.6 . . ?
C3 C4 H6 120.7 . . ?
C4 C5 C6 118.3(4) . . ?
C4 C5 C8 121.0(4) . . ?
C6 C5 C8 120.7(4) . . ?
C5 C6 C7 120.2(4) . . ?
C5 C6 H7 121.0 . . ?
C7 C6 H7 118.8 . . ?
C2 C7 C6 121.0(4) . . ?
C2 C7 H8 121.1 . . ?
C6 C7 H8 117.4 . . ?
C9 C8 C13 119.2(4) . . ?
C9 C8 C5 120.9(4) . . ?
C13 C8 C5 119.9(4) . . ?
C8 C9 C10 120.2(4) . . ?
C8 C9 H9 121.2 . . ?
C10 C9 H9 118.4 . . ?
C11 C10 C9 120.8(4) . . ?
C11 C10 H10 115.4 . . ?
C9 C10 H10 123.7 . . ?
C10 C11 C12 118.8(4) . . ?
C10 C11 C14 121.4(4) . . ?
C12 C11 C14 119.7(4) . . ?
C11 C12 C13 121.0(4) . . ?
C11 C12 H11 118.6 . . ?
C13 C12 H11 120.4 . . ?
C12 C13 C8 119.9(4) . . ?
C12 C13 H12 117.3 . . ?
C8 C13 H12 122.7 . . ?
O4 C14 O3 126.6(4) . . ?
O4 C14 C11 117.7(4) . . ?
O3 C14 C11 115.6(4) . . ?
N1 C15 C16 122.6(5) . . ?
N1 C15 H13 115.0 . . ?
C16 C15 H13 121.9 . . ?
C17 C16 C15 120.3(5) . . ?
C17 C16 H14 125.9 . . ?
C15 C16 H14 113.2 . . ?
C16 C17 C18 118.5(5) . . ?
C16 C17 H15 125.0 . . ?
C18 C17 H15 115.5 . . ?
C17 C18 C19 118.8(5) . . ?
C17 C18 H16 131.6 . . ?
C19 C18 H16 109.6 . . ?
N1 C19 C18 122.7(5) . . ?
N1 C19 H17 117.3 . . ?
C18 C19 H17 119.8 . . ?
N2 C20 C21 124.5(6) . . ?
N2 C20 H18 118.7 . . ?
C21 C20 H18 116.8 . . ?
C22 C21 C20 117.7(6) . . ?
C22 C21 H19 119.9 . . ?
C20 C21 H19 121.1 . . ?
C21 C22 C23 119.7(6) . . ?
C21 C22 H20 121.0 . . ?
C23 C22 H20 118.8 . . ?
C22 C23 C24 118.4(6) . . ?
C22 C23 H21 119.6 . . ?
C24 C23 H21 121.9 . . ?
N2 C24 C23 123.4(5) . . ?
N2 C24 H22 115.0 . . ?
C23 C24 H22 121.6 . . ?
N3 C25 C26 124.5(6) . . ?
N3 C25 H23 104.1 . . ?
C26 C25 H23 131.4 . . ?
C27 C26 C25 118.4(6) . . ?
C27 C26 H24 119.9 . . ?
C25 C26 H24 117.2 . . ?
C26 C27 C28 119.3(6) . . ?
C26 C27 H25 126.2 . . ?
C28 C27 H25 114.5 . . ?
C27 C28 C29 118.5(6) . . ?
C27 C28 H26 131.1 . . ?
C29 C28 H26 109.4 . . ?
N3 C29 C28 121.9(6) . . ?
N3 C29 H27 118.9 . . ?
C28 C29 H27 118.5 . . ?
N4 C30 C31 122.9(6) . . ?
N4 C30 H28 119.5 . . ?
C31 C30 H28 117.3 . . ?
C32 C31 C30 119.2(7) . . ?
C32 C31 H29 124.2 . . ?
C30 C31 H29 116.3 . . ?
C31 C32 C33 119.3(7) . . ?
C31 C32 H30 115.4 . . ?
C33 C32 H30 123.1 . . ?
C32 C33 C34 117.0(6) . . ?
C32 C33 H31 109.5 . . ?
C34 C33 H31 131.5 . . ?
N4 C34 C33 124.4(6) . . ?
N4 C34 H32 121.8 . . ?
C33 C34 H32 113.8 . . ?

loop_
_geom_bond_atom_site_label_1
_geom_bond_atom_site_label_2
_geom_bond_distance
_geom_bond_site_symmetry_2
_geom_bond_publ_flag
Co1 O1 2.063(3) . ?
Co1 O1 2.063(3) 2_665 ?
Co1 O5 2.104(3) . ?
Co1 O5 2.104(3) 2_665 ?
Co1 N1 2.174(4) . ?
Co1 N1 2.174(4) 2_665 ?
Co1 Co2 15.501(4) . ?
Co2 O3 2.071(3) 2_876 ?
Co2 O3 2.071(3) . ?
Co2 O6 2.104(3) 2_876 ?
Co2 O6 2.104(3) . ?
Co2 N2 2.198(4) . ?
Co2 N2 2.198(4) 2_876 ?
O1 C1 1.251(5) . ?
O2 C1 1.251(5) . ?
O3 C14 1.254(5) . ?
O4 C14 1.238(5) . ?
O5 H1 0.8963 . ?
O5 H2 0.8370 . ?
O6 H3 1.0110 . ?
O6 H4 0.9621 . ?
N1 C19 1.323(5) . ?
N1 C15 1.339(5) . ?
N2 C20 1.314(6) . ?
N2 C24 1.334(6) . ?
N3 C29 1.308(6) . ?
N3 C25 1.317(6) . ?
N4 C30 1.292(6) . ?
N4 C34 1.306(6) . ?
C1 C2 1.499(6) . ?
C2 C3 1.374(5) . ?
C2 C7 1.377(5) . ?
C3 C4 1.391(6) . ?
C3 H5 1.1526 . ?
C4 C5 1.378(6) . ?
C4 H6 1.0989 . ?
C5 C6 1.381(5) . ?
C5 C8 1.489(5) . ?
C6 C7 1.390(5) . ?
C6 H7 0.9565 . ?
C7 H8 0.9886 . ?
C8 C9 1.383(5) . ?
C8 C13 1.390(6) . ?
C9 C10 1.390(5) . ?
C9 H9 1.1192 . ?
C10 C11 1.376(6) . ?
C10 H10 1.1220 . ?
C11 C12 1.384(5) . ?
C11 C14 1.521(6) . ?
C12 C13 1.387(6) . ?
C12 H11 0.9262 . ?
C13 H12 1.0999 . ?
C15 C16 1.362(6) . ?
C15 H13 1.0770 . ?
C16 C17 1.347(7) . ?
C16 H14 1.0144 . ?
C17 C18 1.359(7) . ?
C17 H15 1.0424 . ?
C18 C19 1.394(6) . ?
C18 H16 0.9592 . ?
C19 H17 1.1440 . ?
C20 C21 1.375(7) . ?
C20 H18 0.9903 . ?
C21 C22 1.356(8) . ?
C21 H19 1.0962 . ?
C22 C23 1.360(7) . ?
C22 H20 0.9482 . ?
C23 C24 1.368(7) . ?
C23 H21 1.0908 . ?
C24 H22 1.1208 . ?
C25 C26 1.345(7) . ?
C25 H23 1.0494 . ?
C26 C27 1.344(8) . ?
C26 H24 1.1353 . ?
C27 C28 1.356(8) . ?
C27 H25 1.0451 . ?
C28 C29 1.390(8) . ?
C28 H26 1.0837 . ?
C29 H27 1.0928 . ?
C30 C31 1.367(8) . ?
C30 H28 0.9778 . ?
C31 C32 1.336(8) . ?
C31 H29 0.9791 . ?
C32 C33 1.351(8) . ?
C32 H30 1.0164 . ?
C33 C34 1.368(8) . ?
C33 H31 1.0497 . ?
C34 H32 1.0307 . ?

loop_
_geom_torsion_atom_site_label_1
_geom_torsion_atom_site_label_2
_geom_torsion_atom_site_label_3
_geom_torsion_atom_site_label_4
_geom_torsion
_geom_torsion_site_symmetry_1
_geom_torsion_site_symmetry_2
_geom_torsion_site_symmetry_3
_geom_torsion_site_symmetry_4
_geom_torsion_publ_flag
O1 Co1 Co2 O3 35(2) . . . 2_876 ?
O1 Co1 Co2 O3 -145(2) 2_665 . . 2_876 ?
O5 Co1 Co2 O3 -102.7(5) . . . 2_876 ?
O5 Co1 Co2 O3 77.3(5) 2_665 . . 2_876 ?
N1 Co1 Co2 O3 166.5(5) . . . 2_876 ?
N1 Co1 Co2 O3 -13.5(5) 2_665 . . 2_876 ?
O1 Co1 Co2 O3 -145(2) . . . . ?
O1 Co1 Co2 O3 35(2) 2_665 . . . ?
O5 Co1 Co2 O3 77.3(5) . . . . ?
O5 Co1 Co2 O3 -102.7(5) 2_665 . . . ?
N1 Co1 Co2 O3 -13.5(5) . . . . ?
N1 Co1 Co2 O3 166.5(5) 2_665 . . . ?
O1 Co1 Co2 O6 141(2) . . . 2_876 ?
O1 Co1 Co2 O6 -39(2) 2_665 . . 2_876 ?
O5 Co1 Co2 O6 3.40(13) . . . 2_876 ?
O5 Co1 Co2 O6 -176.60(13) 2_665 . . 2_876 ?
N1 Co1 Co2 O6 -87.41(13) . . . 2_876 ?
N1 Co1 Co2 O6 92.59(13) 2_665 . . 2_876 ?
O1 Co1 Co2 O6 -39(2) . . . . ?
O1 Co1 Co2 O6 141(2) 2_665 . . . ?
O5 Co1 Co2 O6 -176.60(13) . . . . ?
O5 Co1 Co2 O6 3.40(13) 2_665 . . . ?
N1 Co1 Co2 O6 92.59(13) . . . . ?
N1 Co1 Co2 O6 -87.41(13) 2_665 . . . ?
O1 Co1 Co2 N2 -127(2) . . . . ?
O1 Co1 Co2 N2 53(2) 2_665 . . . ?
O5 Co1 Co2 N2 96.04(14) . . . . ?
O5 Co1 Co2 N2 -83.96(14) 2_665 . . . ?
N1 Co1 Co2 N2 5.23(16) . . . . ?
N1 Co1 Co2 N2 -174.77(16) 2_665 . . . ?
O1 Co1 Co2 N2 53(2) . . . 2_876 ?
O1 Co1 Co2 N2 -127(2) 2_665 . . 2_876 ?
O5 Co1 Co2 N2 -83.96(14) . . . 2_876 ?
O5 Co1 Co2 N2 96.04(14) 2_665 . . 2_876 ?
N1 Co1 Co2 N2 -174.77(16) . . . 2_876 ?
N1 Co1 Co2 N2 5.23(16) 2_665 . . 2_876 ?
O1 Co1 O1 C1 -154(100) 2_665 . . . ?
O5 Co1 O1 C1 -173.2(4) . . . . ?
O5 Co1 O1 C1 6.8(4) 2_665 . . . ?
N1 Co1 O1 C1 96.1(4) . . . . ?
N1 Co1 O1 C1 -83.9(4) 2_665 . . . ?
Co2 Co1 O1 C1 144(2) . . . . ?
O3 Co2 O3 C14 -26(100) 2_876 . . . ?
O6 Co2 O3 C14 9.0(4) 2_876 . . . ?
O6 Co2 O3 C14 -171.0(4) . . . . ?
N2 Co2 O3 C14 100.9(4) . . . . ?
N2 Co2 O3 C14 -79.1(4) 2_876 . . . ?
Co1 Co2 O3 C14 -97.4(6) . . . . ?
O1 Co1 N1 C19 -40.6(4) . . . . ?
O1 Co1 N1 C19 139.4(4) 2_665 . . . ?
O5 Co1 N1 C19 -129.8(4) . . . . ?
O5 Co1 N1 C19 50.2(4) 2_665 . . . ?
N1 Co1 N1 C19 138(100) 2_665 . . . ?
Co2 Co1 N1 C19 -42.2(4) . . . . ?
O1 Co1 N1 C15 135.9(4) . . . . ?
O1 Co1 N1 C15 -44.1(4) 2_665 . . . ?
O5 Co1 N1 C15 46.6(4) . . . . ?
O5 Co1 N1 C15 -133.4(4) 2_665 . . . ?
N1 Co1 N1 C15 -45(100) 2_665 . . . ?
Co2 Co1 N1 C15 134.2(3) . . . . ?
O3 Co2 N2 C20 127.8(4) 2_876 . . . ?
O3 Co2 N2 C20 -52.2(4) . . . . ?
O6 Co2 N2 C20 38.2(4) 2_876 . . . ?
O6 Co2 N2 C20 -141.8(4) . . . . ?
N2 Co2 N2 C20 35(100) 2_876 . . . ?
Co1 Co2 N2 C20 -55.6(4) . . . . ?
O3 Co2 N2 C24 -52.1(4) 2_876 . . . ?
O3 Co2 N2 C24 127.9(4) . . . . ?
O6 Co2 N2 C24 -141.6(4) 2_876 . . . ?
O6 Co2 N2 C24 38.4(4) . . . . ?
N2 Co2 N2 C24 -144(100) 2_876 . . . ?
Co1 Co2 N2 C24 124.5(4) . . . . ?
Co1 O1 C1 O2 5.1(7) . . . . ?
Co1 O1 C1 C2 -174.3(3) . . . . ?
O2 C1 C2 C3 9.2(6) . . . . ?
O1 C1 C2 C3 -171.4(4) . . . . ?
O2 C1 C2 C7 -172.4(4) . . . . ?
O1 C1 C2 C7 7.1(6) . . . . ?
C7 C2 C3 C4 1.5(7) . . . . ?
C1 C2 C3 C4 180.0(4) . . . . ?
C2 C3 C4 C5 -2.4(7) . . . . ?
C3 C4 C5 C6 2.4(7) . . . . ?
C3 C4 C5 C8 -178.8(4) . . . . ?
C4 C5 C6 C7 -1.5(7) . . . . ?
C8 C5 C6 C7 179.6(4) . . . . ?
C3 C2 C7 C6 -0.7(7) . . . . ?
C1 C2 C7 C6 -179.2(4) . . . . ?
C5 C6 C7 C2 0.7(7) . . . . ?
C4 C5 C8 C9 -37.9(7) . . . . ?
C6 C5 C8 C9 140.9(4) . . . . ?
C4 C5 C8 C13 141.9(5) . . . . ?
C6 C5 C8 C13 -39.3(6) . . . . ?
C13 C8 C9 C10 -2.0(7) . . . . ?
C5 C8 C9 C10 177.8(4) . . . . ?
C8 C9 C10 C11 1.7(7) . . . . ?
C9 C10 C11 C12 0.3(7) . . . . ?
C9 C10 C11 C14 -177.1(4) . . . . ?
C10 C11 C12 C13 -2.1(7) . . . . ?
C14 C11 C12 C13 175.4(4) . . . . ?
C11 C12 C13 C8 1.7(7) . . . . ?
C9 C8 C13 C12 0.3(7) . . . . ?
C5 C8 C13 C12 -179.4(4) . . . . ?
Co2 O3 C14 O4 -10.1(7) . . . . ?
Co2 O3 C14 C11 167.6(3) . . . . ?
C10 C11 C14 O4 -160.0(4) . . . . ?
C12 C11 C14 O4 22.5(7) . . . . ?
C10 C11 C14 O3 22.0(6) . . . . ?
C12 C11 C14 O3 -155.4(4) . . . . ?
C19 N1 C15 C16 1.9(7) . . . . ?
Co1 N1 C15 C16 -174.7(4) . . . . ?
N1 C15 C16 C17 0.0(8) . . . . ?
C15 C16 C17 C18 -1.4(9) . . . . ?
C16 C17 C18 C19 0.9(9) . . . . ?
C15 N1 C19 C18 -2.4(7) . . . . ?
Co1 N1 C19 C18 174.2(4) . . . . ?
C17 C18 C19 N1 1.0(9) . . . . ?
C24 N2 C20 C21 1.9(8) . . . . ?
Co2 N2 C20 C21 -177.9(5) . . . . ?
N2 C20 C21 C22 -3.0(10) . . . . ?
C20 C21 C22 C23 1.8(11) . . . . ?
C21 C22 C23 C24 0.1(11) . . . . ?
C20 N2 C24 C23 0.2(8) . . . . ?
Co2 N2 C24 C23 -179.9(4) . . . . ?
C22 C23 C24 N2 -1.2(10) . . . . ?
C29 N3 C25 C26 1.3(9) . . . . ?
N3 C25 C26 C27 -1.4(10) . . . . ?
C25 C26 C27 C28 0.7(11) . . . . ?
C26 C27 C28 C29 -0.2(11) . . . . ?
C25 N3 C29 C28 -0.6(9) . . . . ?
C27 C28 C29 N3 0.1(11) . . . . ?
C34 N4 C30 C31 0.2(11) . . . . ?
N4 C30 C31 C32 1.6(13) . . . . ?
C30 C31 C32 C33 -3.4(14) . . . . ?
C31 C32 C33 C34 3.3(13) . . . . ?
C30 N4 C34 C33 -0.2(11) . . . . ?
C32 C33 C34 N4 -1.5(12) . . . . ?
